data_9000296
loop_
_publ_author_name
'Pabst, A.'
'Sharp, W. N.'

_publ_section_title
;
 Kogarkoite, a new natural phase in the system Na2SO4 - NaF - NaCl
;
_journal_name_full 'American Mineralogist'
_journal_page_first 116
_journal_page_last 127
_journal_volume 58
_journal_year 1973
_chemical_formula_sum 'F Na3 O4 S'
_chemical_name_mineral Kogarkoite
_space_group_IT_number 160
_symmetry_space_group_name_Hall 'P 3* -2'
_symmetry_space_group_name_H-M 'R 3 m :R'
_cell_angle_alpha 91.80
_cell_angle_beta 91.80
_cell_angle_gamma 91.80
_cell_length_a 4.846
_cell_length_b 4.846
_cell_length_c 4.846
_cell_formula_units_Z 1
_cell_volume 113.630
_database_code_amcsd 0000305
_exptl_crystal_density_diffrn 2.689
_cod_original_sg_symbol_H-M 'R 3 m'
_cod_original_formula_sum 'Na3 S O4 F'
_cod_database_code 9000296

loop_
_space_group_symop_operation_xyz
x,y,z
x,z,y
z,x,y
y,x,z
y,z,x
z,y,x

loop_
_atom_site_label
_atom_site_fract_x
_atom_site_fract_y
_atom_site_fract_z
Na 0.50000 0.50000 0.00000
S 0.49600 0.49600 0.49600
O1 0.31500 0.31500 0.31500
O2 0.67100 0.67100 0.32500
F 0.00000 0.00000 0.00000

loop_
_cod_related_entry_id
_cod_related_entry_database
_cod_related_entry_code
1 AMCSD 0000305
